data_2228331
loop_
_publ_author_name
'Yang, Guiqiu'
'Liang, Jiakuang'
'Yu, Haibo'
'Li, Bin'

_publ_section_title
;
 2-(2-Chloropyridin-3-yl)-<i>N</i>-ethyl-4-methyl-1,3-oxazole-5-carboxamide
;
_journal_coeditor_code HB5697
_journal_issue 12
_journal_name_full 'Acta Crystallographica Section E'
_journal_page_first o3154
_journal_paper_doi 10.1107/S1600536810045885
_journal_volume 66
_journal_year 2010
_chemical_formula_iupac 'C12 H12 Cl N3 O2'
_chemical_formula_moiety 'C12 H12 Cl N3 O2'
_chemical_formula_sum 'C12 H12 Cl N3 O2'
_chemical_formula_weight 265.70
_chemical_name_systematic
;
2-(2-Chloropyridin-3-yl)-<i>N</i>-ethyl-4-methyl-1,3-oxazole-5-carboxamide
;
_space_group_IT_number 14
_symmetry_cell_setting monoclinic
_symmetry_space_group_name_Hall '-P 2ybc'
_symmetry_space_group_name_H-M 'P 1 21/c 1'
_atom_sites_solution_hydrogens geom
_atom_sites_solution_primary direct
_atom_sites_solution_secondary difmap
_audit_creation_method SHELXL-97
_cell_angle_alpha 90.00
_cell_angle_beta 97.425(3)
_cell_angle_gamma 90.00
_cell_formula_units_Z 4
_cell_length_a 8.2143(12)
_cell_length_b 14.545(2)
_cell_length_c 10.4360(16)
_cell_measurement_reflns_used 2185
_cell_measurement_temperature 296(2)
_cell_measurement_theta_max 25.43
_cell_measurement_theta_min 2.42
_cell_volume 1236.4(3)
_computing_cell_refinement 'SAINT (Bruker, 2001)'
_computing_data_collection 'SMART (Bruker, 2001)'
_computing_data_reduction 'SAINT (Bruker, 2001)'
_computing_molecular_graphics 'SHELXTL (Sheldrick, 2008)'
_computing_publication_material 'SHELXL97 (Sheldrick, 2008)'
_computing_structure_refinement 'SHELXL97 (Sheldrick, 2008)'
_computing_structure_solution 'SHELXS97 (Sheldrick, 2008)'
_diffrn_ambient_temperature 296(2)
_diffrn_measured_fraction_theta_full 1.000
_diffrn_measured_fraction_theta_max 1.000
_diffrn_measurement_device_type 'Bruker SMART CCD'
_diffrn_measurement_method \w
_diffrn_radiation_monochromator graphite
_diffrn_radiation_source 'fine-focus sealed tube'
_diffrn_radiation_type MoK\a
_diffrn_radiation_wavelength 0.71073
_diffrn_reflns_av_R_equivalents 0.0270
_diffrn_reflns_av_sigmaI/netI 0.0256
_diffrn_reflns_limit_h_max 9
_diffrn_reflns_limit_h_min -9
_diffrn_reflns_limit_k_max 17
_diffrn_reflns_limit_k_min -17
_diffrn_reflns_limit_l_max 8
_diffrn_reflns_limit_l_min -12
_diffrn_reflns_number 6234
_diffrn_reflns_theta_full 25.03
_diffrn_reflns_theta_max 25.03
_diffrn_reflns_theta_min 2.42
_exptl_absorpt_coefficient_mu 0.306
_exptl_absorpt_correction_T_max 0.936
_exptl_absorpt_correction_T_min 0.908
_exptl_absorpt_correction_type multi-scan
_exptl_absorpt_process_details '(SADABS; Bruker, 2001)'
_exptl_crystal_colour colorless
_exptl_crystal_density_diffrn 1.427
_exptl_crystal_density_method 'not measured'
_exptl_crystal_description block
_exptl_crystal_F_000 552
_exptl_crystal_size_max 0.32
_exptl_crystal_size_mid 0.28
_exptl_crystal_size_min 0.22
_refine_diff_density_max 0.227
_refine_diff_density_min -0.227
_refine_ls_extinction_method none
_refine_ls_goodness_of_fit_ref 1.067
_refine_ls_hydrogen_treatment constr
_refine_ls_matrix_type full
_refine_ls_number_parameters 165
_refine_ls_number_reflns 2183
_refine_ls_number_restraints 0
_refine_ls_restrained_S_all 1.067
_refine_ls_R_factor_all 0.0498
_refine_ls_R_factor_gt 0.0393
_refine_ls_shift/su_max 0.000
_refine_ls_shift/su_mean 0.000
_refine_ls_structure_factor_coef Fsqd
_refine_ls_weighting_details 'calc w=1/[\s^2^(Fo^2^)+(0.0583P)^2^+0.2339P] where P=(Fo^2^+2Fc^2^)/3'
_refine_ls_weighting_scheme calc
_refine_ls_wR_factor_gt 0.1028
_refine_ls_wR_factor_ref 0.1094
_reflns_number_gt 1736
_reflns_number_total 2183
_reflns_threshold_expression I>2\s(I)
_cod_data_source_file hb5697.cif
_cod_data_source_block I
_cod_original_sg_symbol_H-M 'P 21/c'
_cod_database_code 2228331
_cod_database_fobs_code 2228331

loop_
_symmetry_equiv_pos_as_xyz
'x, y, z'
'-x, y+1/2, -z+1/2'
'-x, -y, -z'
'x, -y-1/2, z-1/2'

loop_
_atom_site_type_symbol
_atom_site_label
_atom_site_fract_x
_atom_site_fract_y
_atom_site_fract_z
_atom_site_U_iso_or_equiv
_atom_site_adp_type
_atom_site_calc_flag
_atom_site_refinement_flags
_atom_site_occupancy
_atom_site_disorder_assembly
_atom_site_disorder_group
Cl Cl1 0.52313(8) 1.15459(4) 0.30039(6) 0.0650(2) Uani d . 1 . .
O O1 0.81459(15) 0.89027(8) 0.35667(12) 0.0424(3) Uani d . 1 . .
O O2 0.91578(18) 0.72507(9) 0.12724(13) 0.0542(4) Uani d . 1 . .
N N1 0.6093(2) 1.15962(11) 0.54565(19) 0.0582(5) Uani d . 1 . .
N N2 0.6424(2) 0.96872(10) 0.21507(15) 0.0449(4) Uani d . 1 . .
N N3 0.9699(2) 0.72633(10) 0.34513(15) 0.0476(4) Uani d . 1 . .
H H3 0.9523 0.7530 0.4156 0.057 Uiso calc R 1 . .
C C1 0.6202(2) 1.10823(12) 0.4431(2) 0.0457(5) Uani d . 1 . .
C C2 0.6806(3) 1.12864(15) 0.6593(2) 0.0625(6) Uani d . 1 . .
H H2 0.6733 1.1642 0.7324 0.075 Uiso calc R 1 . .
C C3 0.7641(3) 1.04702(15) 0.6739(2) 0.0636(6) Uani d . 1 . .
H H3A 0.8122 1.0278 0.7551 0.076 Uiso calc R 1 . .
C C4 0.7752(3) 0.99428(13) 0.56647(19) 0.0525(5) Uani d . 1 . .
H H4 0.8320 0.9388 0.5744 0.063 Uiso calc R 1 . .
C C5 0.7019(2) 1.02335(12) 0.44587(18) 0.0420(4) Uani d . 1 . .
C C6 0.7133(2) 0.96435(12) 0.33294(18) 0.0399(4) Uani d . 1 . .
C C7 0.8032(2) 0.84506(11) 0.23930(18) 0.0402(4) Uani d . 1 . .
C C8 0.6982(2) 0.89204(12) 0.15339(18) 0.0416(4) Uani d . 1 . .
C C9 0.6388(3) 0.87207(15) 0.0153(2) 0.0567(6) Uani d . 1 . .
H H9A 0.7179 0.8936 -0.0378 0.085 Uiso calc R 1 . .
H H9B 0.5359 0.9027 -0.0091 0.085 Uiso calc R 1 . .
H H9C 0.6242 0.8070 0.0038 0.085 Uiso calc R 1 . .
C C10 0.9008(2) 0.76014(12) 0.23233(18) 0.0412(4) Uani d . 1 . .
C C11 1.0747(3) 0.64501(15) 0.3517(2) 0.0627(6) Uani d . 1 . .
H H11A 1.0109 0.5931 0.3149 0.075 Uiso calc R 1 . .
H H11B 1.1631 0.6554 0.3001 0.075 Uiso calc R 1 . .
C C12 1.1446(4) 0.6227(2) 0.4837(3) 0.0857(9) Uani d . 1 . .
H H12A 1.2037 0.6749 0.5220 0.129 Uiso calc R 1 . .
H H12B 1.2181 0.5715 0.4827 0.129 Uiso calc R 1 . .
H H12C 1.0580 0.6070 0.5333 0.129 Uiso calc R 1 . .

loop_
_atom_site_aniso_label
_atom_site_aniso_U_11
_atom_site_aniso_U_22
_atom_site_aniso_U_33
_atom_site_aniso_U_12
_atom_site_aniso_U_13
_atom_site_aniso_U_23
Cl1 0.0845(4) 0.0471(3) 0.0613(4) 0.0194(3) 0.0012(3) 0.0078(2)
O1 0.0535(8) 0.0366(7) 0.0360(7) 0.0063(6) 0.0015(6) -0.0004(5)
O2 0.0808(10) 0.0446(8) 0.0379(8) 0.0047(7) 0.0104(7) -0.0043(6)
N1 0.0718(12) 0.0405(9) 0.0626(12) 0.0066(8) 0.0098(10) -0.0062(8)
N2 0.0531(10) 0.0376(8) 0.0428(9) 0.0036(7) 0.0016(8) 0.0025(7)
N3 0.0633(10) 0.0408(9) 0.0387(9) 0.0139(7) 0.0071(8) 0.0002(7)
C1 0.0502(11) 0.0347(10) 0.0524(12) 0.0005(8) 0.0078(9) 0.0015(8)
C2 0.0843(16) 0.0496(12) 0.0541(14) 0.0016(12) 0.0106(12) -0.0126(11)
C3 0.0910(17) 0.0517(13) 0.0461(13) 0.0102(12) 0.0011(12) -0.0032(10)
C4 0.0688(14) 0.0396(10) 0.0481(12) 0.0090(9) 0.0034(10) -0.0018(9)
C5 0.0474(11) 0.0339(9) 0.0453(11) -0.0019(8) 0.0080(9) 0.0023(8)
C6 0.0454(10) 0.0308(9) 0.0431(11) 0.0008(7) 0.0048(9) 0.0039(7)
C7 0.0502(11) 0.0345(9) 0.0353(10) -0.0022(8) 0.0029(8) -0.0011(7)
C8 0.0479(11) 0.0375(10) 0.0387(10) -0.0033(8) 0.0031(8) 0.0016(8)
C9 0.0672(14) 0.0549(12) 0.0442(12) 0.0043(11) -0.0069(10) -0.0020(10)
C10 0.0500(11) 0.0348(9) 0.0392(10) -0.0035(8) 0.0072(9) -0.0006(8)
C11 0.0796(16) 0.0500(13) 0.0578(14) 0.0237(11) 0.0068(12) 0.0004(10)
C12 0.103(2) 0.0863(18) 0.0661(17) 0.0496(16) 0.0029(15) 0.0079(14)

loop_
_atom_type_symbol
_atom_type_description
_atom_type_scat_dispersion_real
_atom_type_scat_dispersion_imag
_atom_type_scat_source
C C 0.0033 0.0016 'International Tables Vol C Tables 4.2.6.8 and 6.1.1.4'
H H 0.0000 0.0000 'International Tables Vol C Tables 4.2.6.8 and 6.1.1.4'
N N 0.0061 0.0033 'International Tables Vol C Tables 4.2.6.8 and 6.1.1.4'
O O 0.0106 0.0060 'International Tables Vol C Tables 4.2.6.8 and 6.1.1.4'
Cl Cl 0.1484 0.1585 'International Tables Vol C Tables 4.2.6.8 and 6.1.1.4'

loop_
_geom_angle_atom_site_label_1
_geom_angle_atom_site_label_2
_geom_angle_atom_site_label_3
_geom_angle_site_symmetry_1
_geom_angle_site_symmetry_3
_geom_angle
_geom_angle_publ_flag
C6 O1 C7 . . 104.17(14) ?
C1 N1 C2 . . 117.59(18) ?
C6 N2 C8 . . 105.37(15) ?
C10 N3 C11 . . 121.45(17) ?
C10 N3 H3 . . 119.3 ?
C11 N3 H3 . . 119.3 ?
N1 C1 C5 . . 124.39(19) ?
N1 C1 Cl1 . . 113.91(15) ?
C5 C1 Cl1 . . 121.70(15) ?
N1 C2 C3 . . 123.3(2) ?
N1 C2 H2 . . 118.4 ?
C3 C2 H2 . . 118.4 ?
C2 C3 C4 . . 118.6(2) ?
C2 C3 H3A . . 120.7 ?
C4 C3 H3A . . 120.7 ?
C3 C4 C5 . . 120.25(19) ?
C3 C4 H4 . . 119.9 ?
C5 C4 H4 . . 119.9 ?
C4 C5 C1 . . 115.87(18) ?
C4 C5 C6 . . 118.92(16) ?
C1 C5 C6 . . 125.21(17) ?
N2 C6 O1 . . 113.63(16) ?
N2 C6 C5 . . 131.78(17) ?
O1 C6 C5 . . 114.57(16) ?
C8 C7 O1 . . 108.22(15) ?
C8 C7 C10 . . 134.03(17) ?
O1 C7 C10 . . 117.74(15) ?
C7 C8 N2 . . 108.60(16) ?
C7 C8 C9 . . 130.30(18) ?
N2 C8 C9 . . 121.08(17) ?
C8 C9 H9A . . 109.5 ?
C8 C9 H9B . . 109.5 ?
H9A C9 H9B . . 109.5 ?
C8 C9 H9C . . 109.5 ?
H9A C9 H9C . . 109.5 ?
H9B C9 H9C . . 109.5 ?
O2 C10 N3 . . 123.63(17) ?
O2 C10 C7 . . 120.50(17) ?
N3 C10 C7 . . 115.86(16) ?
C12 C11 N3 . . 112.48(19) ?
C12 C11 H11A . . 109.1 ?
N3 C11 H11A . . 109.1 ?
C12 C11 H11B . . 109.1 ?
N3 C11 H11B . . 109.1 ?
H11A C11 H11B . . 107.8 ?
C11 C12 H12A . . 109.5 ?
C11 C12 H12B . . 109.5 ?
H12A C12 H12B . . 109.5 ?
C11 C12 H12C . . 109.5 ?
H12A C12 H12C . . 109.5 ?
H12B C12 H12C . . 109.5 ?

loop_
_geom_bond_atom_site_label_1
_geom_bond_atom_site_label_2
_geom_bond_site_symmetry_2
_geom_bond_distance
_geom_bond_publ_flag
Cl1 C1 . 1.733(2) ?
O1 C6 . 1.364(2) ?
O1 C7 . 1.383(2) ?
O2 C10 . 1.230(2) ?
N1 C1 . 1.318(3) ?
N1 C2 . 1.332(3) ?
N2 C6 . 1.293(2) ?
N2 C8 . 1.395(2) ?
N3 C10 . 1.333(2) ?
N3 C11 . 1.459(2) ?
N3 H3 . 0.8600 ?
C1 C5 . 1.404(3) ?
C2 C3 . 1.370(3) ?
C2 H2 . 0.9300 ?
C3 C4 . 1.372(3) ?
C3 H3A . 0.9300 ?
C4 C5 . 1.389(3) ?
C4 H4 . 0.9300 ?
C5 C6 . 1.471(3) ?
C7 C8 . 1.347(2) ?
C7 C10 . 1.479(3) ?
C8 C9 . 1.489(3) ?
C9 H9A . 0.9600 ?
C9 H9B . 0.9600 ?
C9 H9C . 0.9600 ?
C11 C12 . 1.459(3) ?
C11 H11A . 0.9700 ?
C11 H11B . 0.9700 ?
C12 H12A . 0.9600 ?
C12 H12B . 0.9600 ?
C12 H12C . 0.9600 ?

loop_
_geom_hbond_atom_site_label_D
_geom_hbond_atom_site_label_H
_geom_hbond_atom_site_label_A
_geom_hbond_site_symmetry_A
_geom_hbond_distance_DH
_geom_hbond_distance_HA
_geom_hbond_distance_DA
_geom_hbond_angle_DHA
N3 H3 O2 4_576 0.86 2.29 3.115(2) 161

loop_
_geom_torsion_atom_site_label_1
_geom_torsion_atom_site_label_2
_geom_torsion_atom_site_label_3
_geom_torsion_atom_site_label_4
_geom_torsion_site_symmetry_1
_geom_torsion_site_symmetry_2
_geom_torsion_site_symmetry_3
_geom_torsion_site_symmetry_4
_geom_torsion
_geom_torsion_publ_flag
C2 N1 C1 C5 . . . . -0.1(3) ?
C2 N1 C1 Cl1 . . . . 179.87(17) ?
C1 N1 C2 C3 . . . . 0.3(4) ?
N1 C2 C3 C4 . . . . 0.0(4) ?
C2 C3 C4 C5 . . . . -0.5(4) ?
C3 C4 C5 C1 . . . . 0.6(3) ?
C3 C4 C5 C6 . . . . -178.8(2) ?
N1 C1 C5 C4 . . . . -0.3(3) ?
Cl1 C1 C5 C4 . . . . 179.72(15) ?
N1 C1 C5 C6 . . . . 179.00(19) ?
Cl1 C1 C5 C6 . . . . -1.0(3) ?
C8 N2 C6 O1 . . . . 0.2(2) ?
C8 N2 C6 C5 . . . . -178.29(19) ?
C7 O1 C6 N2 . . . . 0.1(2) ?
C7 O1 C6 C5 . . . . 178.89(15) ?
C4 C5 C6 N2 . . . . 170.7(2) ?
C1 C5 C6 N2 . . . . -8.6(3) ?
C4 C5 C6 O1 . . . . -7.8(3) ?
C1 C5 C6 O1 . . . . 172.89(16) ?
C6 O1 C7 C8 . . . . -0.41(19) ?
C6 O1 C7 C10 . . . . 179.86(15) ?
O1 C7 C8 N2 . . . . 0.6(2) ?
C10 C7 C8 N2 . . . . -179.76(19) ?
O1 C7 C8 C9 . . . . -178.03(19) ?
C10 C7 C8 C9 . . . . 1.6(4) ?
C6 N2 C8 C7 . . . . -0.5(2) ?
C6 N2 C8 C9 . . . . 178.25(18) ?
C11 N3 C10 O2 . . . . 1.9(3) ?
C11 N3 C10 C7 . . . . -177.52(18) ?
C8 C7 C10 O2 . . . . 11.7(3) ?
O1 C7 C10 O2 . . . . -168.64(17) ?
C8 C7 C10 N3 . . . . -168.8(2) ?
O1 C7 C10 N3 . . . . 10.8(2) ?
C10 N3 C11 C12 . . . . 176.9(2) ?

loop_
_cod_related_entry_id
_cod_related_entry_database
_cod_related_entry_code
1 ChemSpider 30656351
